data_2105903
loop_
_publ_author_name
'Allan, David R.'
'Bailey, Daniel'
'Bird, Nigel'
'Blake, Alexander J.'
'Champness, Neil R.'
'Huang, Deguang'
'Keane, Conal P.'
'McMaster, Jonathan'
'Prior, Timothy J.'
'Tidey, Jeremiah P.'
'Schr\"oder, Martin'

_publ_section_title
;
 High-pressure studies of palladium and platinum thioether macrocyclic
 dihalide complexes
;
_journal_coeditor_code XK5015
_journal_issue 3
_journal_name_full 'Acta Crystallographica Section B'
_journal_page_first 469
_journal_page_last 486
_journal_paper_doi 10.1107/S2052520614008786
_journal_volume 70
_journal_year 2014
_chemical_formula_moiety 'C6 H12 Br2 Pd S3'
_chemical_formula_sum 'C6 H12 Br2 Pd S3'
_chemical_formula_weight 446.56
_chemical_name_systematic
;
 ?
;
_space_group_IT_number 19
_symmetry_cell_setting orthorhombic
_symmetry_space_group_name_Hall 'P 2ac 2ab'
_symmetry_space_group_name_H-M 'P 21 21 21'
_atom_sites_solution_hydrogens geom
_atom_sites_solution_primary isomor
_audit_creation_method SHELXL97
_cell_angle_alpha 90.00
_cell_angle_beta 90.00
_cell_angle_gamma 90.00
_cell_formula_units_Z 4
_cell_length_a 6.850(2)
_cell_length_b 10.995(2)
_cell_length_c 11.86(7)
_cell_measurement_pressure 9650000
_cell_measurement_reflns_used 2479
_cell_measurement_temperature 296(2)
_cell_measurement_theta_max 29.5687
_cell_measurement_theta_min 1.7952
_cell_volume 893(5)
_computing_cell_refinement
;CrysAlisPro, Oxford Diffraction Ltd.,
Version 1.171.34.9 (release 08-12-2009 CrysAlis171 .NET)
(compiled Dec  8 2009,17:31:18)
;
_computing_data_collection 'CrystalClear (Rigaku, 2008)'
_computing_data_reduction
;
CrysAlisPro, Oxford Diffraction Ltd.,
Version 1.171.34.9 (release 08-12-2009 CrysAlis171 .NET)
(compiled Dec  8 2009,17:31:18)
;
_computing_publication_material 'enCIFer (Allen et al., 2004); PLATON (Spek, 2009)'
_computing_structure_refinement 'SHELXL97 (Sheldrick, 2008)'
_computing_structure_solution 'SHELXS97 (Sheldrick, 2008)'
_diffrn_ambient_temperature 296(2)
_diffrn_detector_area_resol_mean 28.5714
_diffrn_measured_fraction_theta_full 0.263
_diffrn_measured_fraction_theta_max 0.237
_diffrn_measurement_device_type 'Rigaku 724 CCD area detector on Crystal Logic 4-circle kappa goniometer'
_diffrn_measurement_method omega
_diffrn_radiation_monochromator 'silicon double crystal'
_diffrn_radiation_source 'Diamond Light Source Beamline I19'
_diffrn_radiation_type synchrotron
_diffrn_radiation_wavelength 0.6889
_diffrn_reflns_av_R_equivalents 0.049
_diffrn_reflns_av_sigmaI/netI 0.046
_diffrn_reflns_limit_h_max 8
_diffrn_reflns_limit_h_min -9
_diffrn_reflns_limit_k_max 15
_diffrn_reflns_limit_k_min -14
_diffrn_reflns_limit_l_max 3
_diffrn_reflns_limit_l_min -3
_diffrn_reflns_number 2757
_diffrn_reflns_theta_full 27.50
_diffrn_reflns_theta_max 29.57
_diffrn_reflns_theta_min 3.40
_exptl_absorpt_coefficient_mu 11.663
_exptl_absorpt_correction_T_max 1.00000
_exptl_absorpt_correction_T_min 0.45013
_exptl_absorpt_correction_type multi-scan
_exptl_absorpt_process_details
;
CrysAlisPro, Oxford Diffraction Ltd.,
Version 1.171.34.9 (release 08-12-2009 CrysAlis171 .NET)
(compiled Dec  8 2009,17:31:18)
Empirical absorption correction using spherical harmonics,
 implemented in SCALE3 ABSPACK scaling algorithm.
;
_exptl_crystal_colour Brown
_exptl_crystal_density_diffrn 3.322
_exptl_crystal_description Block
_exptl_crystal_F_000 848
_exptl_crystal_size_max 0.14
_exptl_crystal_size_mid 0.09
_exptl_crystal_size_min 0.07
_refine_diff_density_max 0.90
_refine_diff_density_min -0.94
_refine_ls_abs_structure_details 'Flack H D (1983), Acta Cryst. A39, 876-881'
_refine_ls_abs_structure_Flack 0.06(4)
_refine_ls_extinction_method none
_refine_ls_goodness_of_fit_ref 1.10
_refine_ls_hydrogen_treatment constr
_refine_ls_matrix_type full
_refine_ls_number_parameters 49
_refine_ls_number_reflns 589
_refine_ls_number_restraints 18
_refine_ls_restrained_S_all 1.09
_refine_ls_R_factor_all 0.0491
_refine_ls_R_factor_gt 0.0458
_refine_ls_shift/su_max 0.000
_refine_ls_shift/su_mean 0.000
_refine_ls_structure_factor_coef Fsqd
_refine_ls_weighting_details 'calc w=1/[\s^2^(Fo^2^)+(0.045P)^2^+16.803P] where P=(Fo^2^+2Fc^2^)/3'
_refine_ls_weighting_scheme calc
_refine_ls_wR_factor_gt 0.114
_refine_ls_wR_factor_ref 0.117
_reflns_number_gt 575
_reflns_number_total 589
_reflns_threshold_expression >2sigma(I)
_cod_data_source_file xk5015sup1.cif
_cod_data_source_block cmpd_3_96.5_kbar
_cod_database_code 2105903
_cod_database_fobs_code 2105903

loop_
_symmetry_equiv_pos_as_xyz
'x, y, z'
'-x+1/2, -y, z+1/2'
'-x, y+1/2, -z+1/2'
'x+1/2, -y+1/2, -z'

loop_
_atom_site_type_symbol
_atom_site_label
_atom_site_fract_x
_atom_site_fract_y
_atom_site_fract_z
_atom_site_U_iso_or_equiv
_atom_site_adp_type
_atom_site_calc_flag
_atom_site_refinement_flags
_atom_site_occupancy
_atom_site_symmetry_multiplicity
Pd Pd1 0.90652(15) 0.12459(9) 0.6160(4) 0.0118(3) Uiso d U 1 1
Br Br1 0.7339(2) 0.25139(13) 0.7526(5) 0.0208(4) Uiso d U 1 1
Br Br2 1.1698(2) 0.06568(12) 0.7449(5) 0.0181(4) Uiso d U 1 1
S S1 0.6912(6) -0.0981(3) 0.6115(14) 0.0185(9) Uiso d DU 1 1
C C2 0.536(2) -0.0464(9) 0.4967(19) 0.011(3) Uiso d DU 1 1
H H2A 0.6021 -0.0587 0.4253 0.014 Uiso calc R 1 1
H H2B 0.4161 -0.0934 0.4958 0.014 Uiso calc R 1 1
C C3 0.4885(17) 0.0870(8) 0.511(4) 0.013(3) Uiso d DU 1 1
H H3B 0.4394 0.0993 0.5871 0.016 Uiso calc R 1 1
H H3A 0.3843 0.1079 0.4593 0.016 Uiso calc R 1 1
S S4 0.6897(5) 0.1905(3) 0.4882(11) 0.0124(8) Uiso d DU 1 1
C C5 0.775(2) 0.1501(11) 0.3478(16) 0.020(3) Uiso d DU 1 1
H H5A 0.6632 0.1362 0.2996 0.025 Uiso calc R 1 1
H H5B 0.8477 0.2182 0.3169 0.025 Uiso calc R 1 1
C C6 0.905(2) 0.0379(11) 0.3454(19) 0.021(3) Uiso d DU 1 1
H H6A 0.9848 0.0388 0.2779 0.026 Uiso calc R 1 1
H H6B 0.8241 -0.0346 0.3435 0.026 Uiso calc R 1 1
S S7 1.0609(5) 0.0345(3) 0.4698(13) 0.0128(8) Uiso d DU 1 1
C C8 1.0653(17) -0.1222(11) 0.515(4) 0.016(3) Uiso d DU 1 1
H H8B 1.1377 -0.1687 0.4592 0.019 Uiso calc R 1 1
H H8A 1.1376 -0.1266 0.5851 0.019 Uiso calc R 1 1
C C9 0.8716(18) -0.1835(11) 0.532(3) 0.013(3) Uiso d DU 1 1
H H9B 0.8943 -0.2600 0.5711 0.016 Uiso calc R 1 1
H H9A 0.8170 -0.2026 0.4590 0.016 Uiso calc R 1 1

loop_
_atom_type_symbol
_atom_type_description
_atom_type_scat_dispersion_real
_atom_type_scat_dispersion_imag
_atom_type_scat_source
C C 0.0033 0.0016 'International Tables Vol C Tables 4.2.6.8 and 6.1.1.4'
H H 0.0000 0.0000 'International Tables Vol C Tables 4.2.6.8 and 6.1.1.4'
S S 0.1246 0.1234 'International Tables Vol C Tables 4.2.6.8 and 6.1.1.4'
Br Br -0.2901 2.4595 'International Tables Vol C Tables 4.2.6.8 and 6.1.1.4'
Pd Pd -0.9988 1.0072 'International Tables Vol C Tables 4.2.6.8 and 6.1.1.4'

loop_
_geom_angle_atom_site_label_1
_geom_angle_atom_site_label_2
_geom_angle_atom_site_label_3
_geom_angle_site_symmetry_3
_geom_angle
S4 Pd1 S7 . 86.2(5)
S4 Pd1 Br1 . 86.7(4)
S7 Pd1 Br1 . 170.3(3)
S4 Pd1 Br2 . 173.8(2)
S7 Pd1 Br2 . 91.0(4)
Br1 Pd1 Br2 . 95.4(4)
S4 Pd1 S1 . 85.6(3)
S7 Pd1 S1 . 81.5(3)
Br1 Pd1 S1 . 104.6(3)
Br2 Pd1 S1 . 99.5(2)
S4 Pd1 S4 4_556 86.1(2)
S7 Pd1 S4 4_556 71.7(3)
Br1 Pd1 S4 4_556 101.2(2)
Br2 Pd1 S4 4_556 87.8(3)
S1 Pd1 S4 4_556 152.4(4)
C2 S1 C9 . 100.0(11)
C2 S1 Pd1 . 92.7(5)
C9 S1 Pd1 . 95.8(4)
C3 C2 S1 . 110.1(18)
C3 C2 H2A . 109.6
S1 C2 H2A . 109.6
C3 C2 H2B . 109.6
S1 C2 H2B . 109.6
H2A C2 H2B . 108.2
C2 C3 S4 . 115.4(10)
C2 C3 H3B . 108.4
S4 C3 H3B . 108.4
C2 C3 H3A . 108.4
S4 C3 H3A . 108.4
H3B C3 H3A . 107.5
C5 S4 C3 . 103.3(15)
C5 S4 Pd1 . 109.0(7)
C3 S4 Pd1 . 101.5(13)
C6 C5 S4 . 113.8(14)
C6 C5 H5A . 108.8
S4 C5 H5A . 108.8
C6 C5 H5B . 108.8
S4 C5 H5B . 108.8
H5A C5 H5B . 107.7
C5 C6 S7 . 110.1(12)
C5 C6 H6A . 109.6
S7 C6 H6A . 109.6
C5 C6 H6B . 109.6
S7 C6 H6B . 109.6
H6A C6 H6B . 108.2
C6 S7 C8 . 105.6(12)
C6 S7 Pd1 . 109.7(7)
C8 S7 Pd1 . 101.5(13)
C9 C8 S7 . 117.0(10)
C9 C8 H8B . 108.0
S7 C8 H8B . 108.0
C9 C8 H8A . 108.0
S7 C8 H8A . 108.0
H8B C8 H8A . 107.3
C8 C9 S1 . 116.2(14)
C8 C9 H9B . 108.2
S1 C9 H9B . 108.2
C8 C9 H9A . 108.2
S1 C9 H9A . 108.2
H9B C9 H9A . 107.4

loop_
_geom_bond_atom_site_label_1
_geom_bond_atom_site_label_2
_geom_bond_site_symmetry_2
_geom_bond_distance
Pd1 S4 . 2.242(12)
Pd1 S7 . 2.259(14)
Pd1 Br1 . 2.442(8)
Pd1 Br2 . 2.451(8)
Pd1 S1 . 2.859(4)
Pd1 S4 4_556 3.070(7)
S1 C2 . 1.819(12)
S1 C9 . 1.814(10)
C2 C3 . 1.511(9)
C2 H2A . 0.9700
C2 H2B . 0.9700
C3 S4 . 1.808(9)
C3 H3B . 0.9700
C3 H3A . 0.9700
S4 C5 . 1.820(14)
C5 C6 . 1.520(9)
C5 H5A . 0.9700
C5 H5B . 0.9700
C6 S7 . 1.822(12)
C6 H6A . 0.9700
C6 H6B . 0.9700
S7 C8 . 1.805(9)
C8 C9 . 1.502(9)
C8 H8B . 0.9700
C8 H8A . 0.9700
C9 H9B . 0.9700
C9 H9A . 0.9700

loop_
_geom_torsion_atom_site_label_1
_geom_torsion_atom_site_label_2
_geom_torsion_atom_site_label_3
_geom_torsion_atom_site_label_4
_geom_torsion
C9 S1 C2 C3 -134.5(13)
S1 C2 C3 S4 70(3)
C2 C3 S4 C5 55(3)
C3 S4 C5 C6 -79.8(14)
S4 C5 C6 S7 -37.2(15)
C5 C6 S7 C8 139.5(14)
C6 S7 C8 C9 -53(3)
S7 C8 C9 S1 -46(4)
C2 S1 C9 C8 103(2)
Pd1 S1 C9 C8 9(2)
